data_4314611
loop_
_publ_author_name
'Hui-Xian Yeong'
'Kai-Chung Lau'
'Hong-Wei Xi'
'Kok Hwa Lim'
'Cheuk-Wai So'

_publ_section_title
;
 Reactivity of a Disilylene [{PhC(NBut)2}Si]2 toward Bromine: Synthesis
 and Characterization of a Stable Monomeric Bromosilylene
;
_journal_name_full 'Inorganic Chemistry'
_journal_page_first 371
_journal_page_last 373
_journal_paper_doi 10.1021/ic9021382
_journal_volume 49
_journal_year 2010
_chemical_formula_sum 'C15 H23 Br N2 Si'
_chemical_formula_weight 339.35
_chemical_name_systematic
; 
 ? 
;
_space_group_IT_number 15
_symmetry_cell_setting monoclinic
_symmetry_space_group_name_Hall '-C 2yc'
_symmetry_space_group_name_H-M 'C 1 2/c 1'
_atom_sites_solution_hydrogens geom
_atom_sites_solution_primary direct
_atom_sites_solution_secondary difmap
_audit_creation_method SHELXL-97
_cell_angle_alpha 90.00
_cell_angle_beta 116.280(4)
_cell_angle_gamma 90.00
_cell_formula_units_Z 4
_cell_length_a 14.2389(11)
_cell_length_b 11.1641(8)
_cell_length_c 11.9823(9)
_cell_measurement_temperature 103(2)
_cell_volume 1707.9(2)
_computing_structure_refinement 'SHELXL-97 (Sheldrick, 1997)'
_computing_structure_solution 'SHELXS-97 (Sheldrick, 1990)'
_diffrn_ambient_temperature 103(2)
_diffrn_measured_fraction_theta_full 0.995
_diffrn_measured_fraction_theta_max 0.995
_diffrn_radiation_monochromator graphite
_diffrn_radiation_source 'fine-focus sealed tube'
_diffrn_radiation_type MoK\a
_diffrn_radiation_wavelength 0.71073
_diffrn_reflns_av_R_equivalents 0.0359
_diffrn_reflns_av_sigmaI/netI 0.0357
_diffrn_reflns_limit_h_max 12
_diffrn_reflns_limit_h_min -16
_diffrn_reflns_limit_k_max 13
_diffrn_reflns_limit_k_min -11
_diffrn_reflns_limit_l_max 14
_diffrn_reflns_limit_l_min -10
_diffrn_reflns_number 7803
_diffrn_reflns_theta_full 25.00
_diffrn_reflns_theta_max 25.00
_diffrn_reflns_theta_min 3.19
_exptl_absorpt_coefficient_mu 2.468
_exptl_absorpt_correction_T_max 0.7561
_exptl_absorpt_correction_T_min 0.6650
_exptl_crystal_density_diffrn 1.320
_exptl_crystal_density_method 'not measured'
_exptl_crystal_F_000 704
_exptl_crystal_size_max 0.18
_exptl_crystal_size_mid 0.14
_exptl_crystal_size_min 0.12
_refine_diff_density_max 1.190
_refine_diff_density_min -0.380
_refine_diff_density_rms 0.082
_refine_ls_extinction_method none
_refine_ls_goodness_of_fit_ref 1.052
_refine_ls_hydrogen_treatment mixed
_refine_ls_matrix_type full
_refine_ls_number_parameters 100
_refine_ls_number_reflns 1507
_refine_ls_number_restraints 0
_refine_ls_restrained_S_all 1.052
_refine_ls_R_factor_all 0.0957
_refine_ls_R_factor_gt 0.0636
_refine_ls_shift/su_max 0.000
_refine_ls_shift/su_mean 0.000
_refine_ls_structure_factor_coef Fsqd
_refine_ls_weighting_details 'calc w=1/[\s^2^(Fo^2^)+(0.0914P)^2^+7.5899P] where P=(Fo^2^+2Fc^2^)/3'
_refine_ls_weighting_scheme calc
_refine_ls_wR_factor_gt 0.1665
_refine_ls_wR_factor_ref 0.1899
_reflns_number_gt 1014
_reflns_number_total 1507
_reflns_threshold_expression >2sigma(I)
_cod_data_source_file ic9021382_si_002.cif
_cod_data_source_block cws1
_cod_database_code 4314611

loop_
_symmetry_equiv_pos_as_xyz
'x, y, z'
'-x, y, -z+1/2'
'x+1/2, y+1/2, z'
'-x+1/2, y+1/2, -z+1/2'
'-x, -y, -z'
'x, -y, z-1/2'
'-x+1/2, -y+1/2, -z'
'x+1/2, -y+1/2, z-1/2'

loop_
_atom_site_label
_atom_site_type_symbol
_atom_site_fract_x
_atom_site_fract_y
_atom_site_fract_z
_atom_site_U_iso_or_equiv
_atom_site_adp_type
_atom_site_occupancy
_atom_site_symmetry_multiplicity
_atom_site_calc_flag
_atom_site_refinement_flags
_atom_site_disorder_assembly
_atom_site_disorder_group
Si1 Si 0.4960(2) 0.6387(2) 0.3092(2) 0.0358(7) Uani 0.50 1 d P . .
Br1 Br 0.52827(8) 0.74893(9) 0.16502(9) 0.0447(4) Uani 0.50 1 d P . .
N1 N 0.4181(3) 0.5107(4) 0.1911(5) 0.0517(12) Uani 1 1 d . . .
C1 C 0.5000 0.4389(6) 0.2500 0.0344(15) Uani 1 2 d S . .
C2 C 0.5000 0.3067(6) 0.2500 0.0317(14) Uani 1 2 d S . .
C3 C 0.5209(4) 0.2437(5) 0.1647(5) 0.0577(17) Uani 1 1 d . . .
H3 H 0.5360 0.2854 0.1054 0.069 Uiso 1 1 calc R . .
C4 C 0.5201(5) 0.1209(7) 0.1655(9) 0.105(4) Uani 1 1 d . . .
H4 H 0.5337 0.0781 0.1057 0.126 Uiso 1 1 calc R . .
C5 C 0.5000 0.0598(11) 0.2500 0.142(10) Uani 1 2 d S . .
H5 H 0.5000 -0.0253 0.2500 0.170 Uiso 1 2 calc SR . .
C6 C 0.3099(4) 0.4846(5) 0.0971(6) 0.0547(15) Uani 1 1 d . . .
C7 C 0.2555(4) 0.4021(6) 0.1478(5) 0.0637(17) Uani 1 1 d . . .
H7A H 0.2879 0.3226 0.1610 0.096 Uiso 1 1 calc R . .
H7B H 0.1814 0.3960 0.0885 0.096 Uiso 1 1 calc R . .
H7C H 0.2617 0.4335 0.2272 0.096 Uiso 1 1 calc R . .
C8 C 0.3099(5) 0.4328(11) -0.0191(6) 0.124(4) Uani 1 1 d . . .
H8A H 0.3364 0.4926 -0.0579 0.186 Uiso 1 1 calc R . .
H8B H 0.2383 0.4102 -0.0775 0.186 Uiso 1 1 calc R . .
H8C H 0.3550 0.3617 0.0026 0.186 Uiso 1 1 calc R . .
C9 C 0.2531(5) 0.6045(7) 0.0699(12) 0.160(6) Uani 1 1 d . . .
H9A H 0.2560 0.6377 0.1471 0.240 Uiso 1 1 calc R . .
H9B H 0.1799 0.5930 0.0094 0.240 Uiso 1 1 calc R . .
H9C H 0.2870 0.6601 0.0357 0.240 Uiso 1 1 calc R . .

loop_
_atom_site_aniso_label
_atom_site_aniso_U_11
_atom_site_aniso_U_22
_atom_site_aniso_U_33
_atom_site_aniso_U_23
_atom_site_aniso_U_13
_atom_site_aniso_U_12
Si1 0.0396(13) 0.0375(15) 0.0326(14) 0.0007(12) 0.0180(11) 0.0016(11)
Br1 0.0556(7) 0.0359(6) 0.0493(7) 0.0044(5) 0.0292(5) -0.0044(5)
N1 0.026(2) 0.036(2) 0.078(3) 0.008(2) 0.010(2) 0.0019(17)
C1 0.029(3) 0.036(4) 0.036(4) 0.000 0.012(3) 0.000
C2 0.022(3) 0.029(3) 0.030(4) 0.000 -0.001(3) 0.000
C3 0.029(3) 0.062(4) 0.059(4) -0.026(3) -0.001(2) 0.002(2)
C4 0.038(3) 0.070(6) 0.141(9) -0.073(6) -0.020(4) 0.012(4)
C5 0.039(6) 0.034(6) 0.24(2) 0.000 -0.046(9) 0.000
C6 0.030(2) 0.050(3) 0.068(4) 0.019(3) 0.007(2) 0.004(2)
C7 0.032(3) 0.084(4) 0.054(4) 0.007(3) 0.000(3) -0.017(3)
C8 0.042(4) 0.278(13) 0.037(4) 0.029(6) 0.003(3) 0.022(5)
C9 0.033(3) 0.063(5) 0.297(14) 0.060(7) -0.006(5) 0.015(3)

loop_
_atom_type_symbol
_atom_type_description
_atom_type_scat_dispersion_real
_atom_type_scat_dispersion_imag
_atom_type_scat_source
C C 0.0033 0.0016 'International Tables Vol C Tables 4.2.6.8 and 6.1.1.4'
H H 0.0000 0.0000 'International Tables Vol C Tables 4.2.6.8 and 6.1.1.4'
N N 0.0061 0.0033 'International Tables Vol C Tables 4.2.6.8 and 6.1.1.4'
Si Si 0.0817 0.0704 'International Tables Vol C Tables 4.2.6.8 and 6.1.1.4'
Br Br -0.2901 2.4595 'International Tables Vol C Tables 4.2.6.8 and 6.1.1.4'

loop_
_geom_angle_atom_site_label_1
_geom_angle_atom_site_label_2
_geom_angle_atom_site_label_3
_geom_angle
_geom_angle_site_symmetry_1
_geom_angle_site_symmetry_3
_geom_angle_publ_flag
Br1 Si1 Si1 110.95(13) 2_655 2_655 ?
Br1 Si1 N1 157.6(2) 2_655 2_655 ?
Si1 Si1 N1 70.8(2) 2_655 2_655 ?
Br1 Si1 N1 134.9(2) 2_655 . ?
Si1 Si1 N1 64.38(19) 2_655 . ?
N1 Si1 N1 66.9(2) 2_655 . ?
Br1 Si1 Br1 80.97(13) 2_655 . ?
Si1 Si1 Br1 32.82(8) 2_655 . ?
N1 Si1 Br1 93.33(18) 2_655 . ?
N1 Si1 Br1 94.81(17) . . ?
Br1 Si1 C1 167.77(18) 2_655 . ?
Si1 Si1 C1 71.74(8) 2_655 . ?
N1 Si1 C1 34.49(13) 2_655 . ?
N1 Si1 C1 34.51(12) . . ?
Br1 Si1 C1 103.82(11) . . ?
Si1 Br1 Si1 36.23(14) 2_655 . ?
Si1 Br1 Br1 66.79(11) 2_655 2_655 ?
Si1 Br1 Br1 32.24(7) . 2_655 ?
C1 N1 C6 131.1(4) . . ?
C1 N1 Si1 92.3(3) . 2_655 ?
C6 N1 Si1 127.4(4) . 2_655 ?
C1 N1 Si1 88.5(3) . . ?
C6 N1 Si1 139.0(4) . . ?
Si1 N1 Si1 44.84(17) 2_655 . ?
N1 C1 N1 105.9(6) 2_655 . ?
N1 C1 C2 127.0(3) 2_655 . ?
N1 C1 C2 127.0(3) . . ?
N1 C1 Si1 57.0(3) 2_655 2_655 ?
N1 C1 Si1 53.2(3) . 2_655 ?
C2 C1 Si1 161.74(8) . 2_655 ?
N1 C1 Si1 53.2(3) 2_655 . ?
N1 C1 Si1 57.0(3) . . ?
C2 C1 Si1 161.74(8) . . ?
Si1 C1 Si1 36.51(16) 2_655 . ?
C3 C2 C3 118.6(7) . 2_655 ?
C3 C2 C1 120.7(4) . . ?
C3 C2 C1 120.7(4) 2_655 . ?
C4 C3 C2 120.0(7) . . ?
C4 C3 H3 120.0 . . ?
C2 C3 H3 120.0 . . ?
C5 C4 C3 121.0(10) . . ?
C5 C4 H4 119.5 . . ?
C3 C4 H4 119.5 . . ?
C4 C5 C4 119.4(12) 2_655 . ?
C4 C5 H5 120.3 2_655 . ?
C4 C5 H5 120.3 . . ?
N1 C6 C7 111.4(5) . . ?
N1 C6 C8 110.6(5) . . ?
C7 C6 C8 110.5(6) . . ?
N1 C6 C9 105.4(5) . . ?
C7 C6 C9 108.0(6) . . ?
C8 C6 C9 110.9(7) . . ?
C6 C7 H7A 109.5 . . ?
C6 C7 H7B 109.5 . . ?
H7A C7 H7B 109.5 . . ?
C6 C7 H7C 109.5 . . ?
H7A C7 H7C 109.5 . . ?
H7B C7 H7C 109.5 . . ?
C6 C8 H8A 109.5 . . ?
C6 C8 H8B 109.5 . . ?
H8A C8 H8B 109.5 . . ?
C6 C8 H8C 109.5 . . ?
H8A C8 H8C 109.5 . . ?
H8B C8 H8C 109.5 . . ?
C6 C9 H9A 109.5 . . ?
C6 C9 H9B 109.5 . . ?
H9A C9 H9B 109.5 . . ?
C6 C9 H9C 109.5 . . ?
H9A C9 H9C 109.5 . . ?
H9B C9 H9C 109.5 . . ?

loop_
_geom_bond_atom_site_label_1
_geom_bond_atom_site_label_2
_geom_bond_distance
_geom_bond_site_symmetry_2
_geom_bond_publ_flag
Si1 Br1 1.350(3) 2_655 ?
Si1 Si1 1.472(5) 2_655 ?
Si1 N1 1.882(5) 2_655 ?
Si1 N1 1.971(5) . ?
Si1 Br1 2.326(3) . ?
Si1 C1 2.349(7) . ?
Br1 Si1 1.350(3) 2_655 ?
Br1 Br1 2.4995(19) 2_655 ?
N1 C1 1.331(5) . ?
N1 C6 1.480(6) . ?
N1 Si1 1.882(5) 2_655 ?
C1 N1 1.331(5) 2_655 ?
C1 C2 1.475(9) . ?
C1 Si1 2.349(7) 2_655 ?
C2 C3 1.377(6) . ?
C2 C3 1.377(6) 2_655 ?
C3 C4 1.371(9) . ?
C3 H3 0.9500 . ?
C4 C5 1.352(10) . ?
C4 H4 0.9500 . ?
C5 C4 1.352(10) 2_655 ?
C5 H5 0.9500 . ?
C6 C7 1.495(7) . ?
C6 C8 1.508(10) . ?
C6 C9 1.522(9) . ?
C7 H7A 0.9800 . ?
C7 H7B 0.9800 . ?
C7 H7C 0.9800 . ?
C8 H8A 0.9800 . ?
C8 H8B 0.9800 . ?
C8 H8C 0.9800 . ?
C9 H9A 0.9800 . ?
C9 H9B 0.9800 . ?
C9 H9C 0.9800 . ?
